data_4121377
loop_
_publ_author_name
'Bingfei Cao'
'Gabriel M. Veith'
'Joerg C. Neuefeind'
'Radoslav R. Adzic'
'Peter G. Khalifah'

_publ_section_title
;
 Mixed Close-Packed Cobalt Molybdenum Nitrides as Non-noble Metal
 Electrocatalysts for the Hydrogen Evolution Reaction
;
_journal_name_full 'Journal of the American Chemical Society'
_journal_page_first 19186
_journal_page_last 19192
_journal_paper_doi 10.1021/ja4081056
_journal_volume 135
_journal_year 2013
_chemical_formula_structural Co0.6Mo1.4N2
_chemical_formula_sum 'Co0.6 Mo1.4 N2'
_chemical_formula_weight 197.7
_chemical_name_structure_type Li0.67NbS2,hP8,194
_space_group_IT_number 194
_symmetry_Int_Tables_number 194
_symmetry_space_group_name_Hall '-P 6c 2c'
_symmetry_space_group_name_H-M 'P 63/m m c'
_cell_angle_alpha 90
_cell_angle_beta 90
_cell_angle_gamma 120
_cell_formula_units_Z 2
_cell_length_a 2.851480(33)
_cell_length_b 2.851480(33)
_cell_length_c 10.98899(30)
_cell_measurement_radiation x-ray
_cell_volume 77.380(2)
_computing_structure_refinement TOPAS
_computing_structure_solution 'starting values from the literature'
_diffrn_ambient_temperature 300
_diffrn_measurement_device 'automatic diffractometer'
_diffrn_measurement_device_type APS-11BM
_diffrn_radiation_type x-ray
_refine_ls_R_factor_all 9.414
_refine_ls_wR_factor_all 11.344
_cod_data_source_file ja4081056_si_003.cif
_cod_data_source_block 130804
_cod_original_cell_volume 77.3800(28)
_cod_original_formula_sum Co0.6Mo1.4N2
_cod_database_code 4121377

loop_
_symmetry_equiv_pos_site_id
_symmetry_equiv_pos_as_xyz
1 '-x, -x+y, -z'
2 '-x, -x+y, z+1/2'
3 '-x, -y, -z'
4 '-x, -y, z+1/2'
5 '-x+y, -x, -z+1/2'
6 '-x+y, -x, z'
7 '-x+y, y, -z+1/2'
8 '-x+y, y, z'
9 '-y, -x, -z+1/2'
10 '-y, -x, z'
11 '-y, x-y, -z+1/2'
12 '-y, x-y, z'
13 'y, -x+y, -z'
14 'y, -x+y, z+1/2'
15 'y, x, -z'
16 'y, x, z+1/2'
17 'x-y, -y, -z'
18 'x-y, -y, z+1/2'
19 'x-y, x, -z'
20 'x-y, x, z+1/2'
21 'x, y, -z+1/2'
22 'x, y, z'
23 'x, x-y, -z+1/2'
24 'x, x-y, z'

loop_
_atom_site_label
_atom_site_type_symbol
_atom_site_Wyckoff_symbol
_atom_site_symmetry_multiplicity
_atom_site_fract_x
_atom_site_fract_y
_atom_site_fract_z
_atom_site_occupancy
_atom_site_B_iso_or_equiv
N N f 4 0.3333333 0.6666667 0.12949(64) 1 1.316(58)
Mo1 Mo b 2 0 0 0.25 1 0.535(25)
Co Co a 2 0 0 0 0.5655(53) 0.535(25)
Mo2 Mo a 2 0 0 0 0.4345(53) 0.535(25)

loop_
_atom_type_symbol
_atom_type_oxidation_number
N 0
Mo 0
Co 0
